data_4348258
loop_
_publ_author_name
'Deblitz, Raik'
'Hrib, Cristian G.'
'Blaurock, Steffen'
'Jones, Peter G.'
'Plenikowski, Georg'
'Edelmann, Frank T.'

_publ_section_title
;
 Explosive Werner-type cobalt(iii) complexes
;
_journal_issue 8
_journal_name_full 'Inorg. Chem. Front.'
_journal_page_first 621
_journal_paper_doi 10.1039/C4QI00094C
_journal_volume 1
_journal_year 2014
_chemical_formula_sum 'C H14 Co N11 O7'
_chemical_formula_weight 351.16
_space_group_IT_number 109
_space_group_name_Hall 'I 4bw -2'
_space_group_name_H-M_alt 'I 41 m d'
_symmetry_cell_setting tetragonal
_symmetry_space_group_name_H-M 'I 41 m d'
_atom_sites_solution_hydrogens geom
_atom_sites_solution_primary direct
_atom_sites_solution_secondary difmap
_audit_creation_method SHELXL-97
_cell_angle_alpha 90.00
_cell_angle_beta 90.00
_cell_angle_gamma 90.00
_cell_formula_units_Z 4
_cell_length_a 7.8926(11)
_cell_length_b 7.8926(11)
_cell_length_c 19.125(4)
_cell_measurement_reflns_used 12862
_cell_measurement_temperature 133(2)
_cell_measurement_theta_max 29.60
_cell_measurement_theta_min 2.79
_cell_volume 1191.4(3)
_computing_cell_refinement 'STOE X-AREA'
_computing_data_collection 'STOE X-AREA'
_computing_data_reduction 'STOE X-RED'
_computing_molecular_graphics 'Bruker SHELXTL'
_computing_publication_material 'Bruker SHELXTL'
_computing_structure_refinement 'SHELXL-97 (Sheldrick, 1997)'
_computing_structure_solution 'SHELXS-97 (Sheldrick, 1990)'
_diffrn_ambient_temperature 133(2)
_diffrn_detector_area_resol_mean 6.67
_diffrn_measured_fraction_theta_full 0.989
_diffrn_measured_fraction_theta_max 0.987
_diffrn_measurement_device_type 'STOE IPDS 2T'
_diffrn_measurement_method 'rotation method'
_diffrn_radiation_monochromator graphite
_diffrn_radiation_source 'fine-focus sealed tube'
_diffrn_radiation_type MoK\a
_diffrn_radiation_wavelength 0.71073
_diffrn_reflns_av_R_equivalents 0.0510
_diffrn_reflns_av_sigmaI/netI 0.0211
_diffrn_reflns_limit_h_max 10
_diffrn_reflns_limit_h_min -10
_diffrn_reflns_limit_k_max 10
_diffrn_reflns_limit_k_min -10
_diffrn_reflns_limit_l_max 26
_diffrn_reflns_limit_l_min -26
_diffrn_reflns_number 6477
_diffrn_reflns_theta_full 29.00
_diffrn_reflns_theta_max 29.16
_diffrn_reflns_theta_min 2.79
_exptl_absorpt_coefficient_mu 1.502
_exptl_absorpt_correction_T_max 0.4303
_exptl_absorpt_correction_T_min 0.4187
_exptl_absorpt_correction_type sphere
_exptl_absorpt_process_details
;
Interpolation using  Int.Tab. Vol. C (1992) p. 523,Tab. 6.3.3.3
for values of muR in the range 0-2.5, and Int.Tab. Vol.II (1959)
p.302; Table 5.3.6 B for muR in the range 2.6-10.0.
The interpolation procedure of C.W.Dwiggins Jr (Acta Cryst.(1975)
A31,146-148) is used with some modification.
;
_exptl_crystal_colour yellow
_exptl_crystal_density_diffrn 1.958
_exptl_crystal_density_method 'not measured'
_exptl_crystal_description prism
_exptl_crystal_F_000 720
_exptl_crystal_size_max 0.42
_exptl_crystal_size_mid 0.41
_exptl_crystal_size_min 0.24
_refine_diff_density_max 0.431
_refine_diff_density_min -0.984
_refine_diff_density_rms 0.074
_refine_ls_abs_structure_details 'Flack H D (1983), Acta Cryst. A39, 876-881'
_refine_ls_abs_structure_Flack 0.007(15)
_refine_ls_extinction_method none
_refine_ls_goodness_of_fit_ref 1.206
_refine_ls_hydrogen_treatment mixed
_refine_ls_matrix_type full
_refine_ls_number_parameters 67
_refine_ls_number_reflns 855
_refine_ls_number_restraints 2
_refine_ls_restrained_S_all 1.206
_refine_ls_R_factor_all 0.0234
_refine_ls_R_factor_gt 0.0232
_refine_ls_shift/su_max 0.005
_refine_ls_shift/su_mean 0.000
_refine_ls_structure_factor_coef Fsqd
_refine_ls_weighting_details 'calc w=1/[\s^2^(Fo^2^)+(0.0348P)^2^+0.4145P] where P=(Fo^2^+2Fc^2^)/3'
_refine_ls_weighting_scheme calc
_refine_ls_wR_factor_gt 0.0565
_refine_ls_wR_factor_ref 0.0566
_reflns_number_gt 849
_reflns_number_total 855
_reflns_threshold_expression >2sigma(I)
_cod_data_source_file c4qi00094c2.cif
_cod_data_source_block ip115
_cod_original_cell_volume 1191.3(3)
_cod_original_sg_symbol_H-M I4(1)md
_cod_database_code 4348258
_exptl_absorpt_correction_t_ave 0.4254

loop_
_symmetry_equiv_pos_as_xyz
'x, y, z'
'-x+1/2, -y+1/2, z+1/2'
'-y, x+1/2, z+1/4'
'y+1/2, -x, z+3/4'
'x, -y, z'
'-x+1/2, y+1/2, z+1/2'
'-y, -x+1/2, z+1/4'
'y+1/2, x, z+3/4'
'x+1/2, y+1/2, z+1/2'
'-x+1, -y+1, z+1'
'-y+1/2, x+1, z+3/4'
'y+1, -x+1/2, z+5/4'
'x+1/2, -y+1/2, z+1/2'
'-x+1, y+1, z+1'
'-y+1/2, -x+1, z+3/4'
'y+1, x+1/2, z+5/4'

loop_
_atom_site_label
_atom_site_type_symbol
_atom_site_fract_x
_atom_site_fract_y
_atom_site_fract_z
_atom_site_U_iso_or_equiv
_atom_site_adp_type
_atom_site_occupancy
_atom_site_symmetry_multiplicity
_atom_site_calc_flag
_atom_site_refinement_flags
C1 C 0.5000 0.0000 0.1331(2) 0.0105(5) Uani 1 4 d S
Co Co 0.0000 0.5000 0.189499(17) 0.00631(11) Uani 1 4 d S
N1 N 0.0000 0.5000 0.08822(18) 0.0106(8) Uani 1 4 d S
N2 N 0.0000 0.5000 0.29104(19) 0.0079(7) Uani 1 4 d S
N3 N 0.17214(15) 0.32212(15) 0.18903(12) 0.0106(2) Uani 1 1 d .
H3A H 0.1662 0.2635 0.1481 0.016 Uiso 1 1 calc R
H3B H 0.1537 0.2503 0.2255 0.016 Uiso 1 1 calc R
H3C H 0.2766 0.3697 0.1933 0.016 Uiso 1 1 calc R
N4 N 0.5000 0.0000 0.20828(17) 0.0108(5) Uani 1 4 d S
N5 N 0.5000 0.1418(3) 0.09542(10) 0.0135(4) Uani 1 2 d S
N6 N 0.5000 0.0843(3) 0.02988(11) 0.0141(3) Uani 1 2 d S
O1 O 0.0000 0.3642(2) 0.05610(8) 0.0179(4) Uani 1 2 d S
O2 O 0.0000 0.63504(19) 0.32356(10) 0.0147(3) Uani 1 2 d S
O3 O 0.5000 0.5000 0.14134(13) 0.0151(5) Uani 1 4 d SD
HW1 H 0.5000 0.418(3) 0.1172(18) 0.020(8) Uiso 1 2 d SD
O4 O 0.5000 0.1381(2) 0.23787(10) 0.0177(3) Uani 1 2 d S

loop_
_atom_site_aniso_label
_atom_site_aniso_U_11
_atom_site_aniso_U_22
_atom_site_aniso_U_33
_atom_site_aniso_U_23
_atom_site_aniso_U_13
_atom_site_aniso_U_12
C1 0.0095(12) 0.0126(13) 0.0095(16) 0.000 0.000 0.000
Co 0.00708(18) 0.00688(18) 0.00495(16) 0.000 0.000 0.000
N1 0.0144(14) 0.0137(13) 0.0037(19) 0.000 0.000 0.000
N2 0.0068(11) 0.0082(12) 0.009(2) 0.000 0.000 0.000
N3 0.0107(5) 0.0111(5) 0.0099(4) 0.0013(6) -0.0003(6) 0.0017(3)
N4 0.0106(11) 0.0150(12) 0.0067(16) 0.000 0.000 0.000
N5 0.0126(8) 0.0164(9) 0.0115(9) 0.0025(7) 0.000 0.000
N6 0.0106(8) 0.0221(10) 0.0096(8) 0.0031(8) 0.000 0.000
O1 0.0349(9) 0.0106(7) 0.0081(7) -0.0040(6) 0.000 0.000
O2 0.0227(7) 0.0117(7) 0.0097(7) -0.0047(6) 0.000 0.000
O3 0.0153(10) 0.0192(11) 0.0106(12) 0.000 0.000 0.000
O4 0.0246(8) 0.0153(8) 0.0131(7) -0.0046(6) 0.000 0.000

loop_
_atom_type_symbol
_atom_type_description
_atom_type_scat_dispersion_real
_atom_type_scat_dispersion_imag
_atom_type_scat_source
C C 0.0033 0.0016 'International Tables Vol C Tables 4.2.6.8 and 6.1.1.4'
H H 0.0000 0.0000 'International Tables Vol C Tables 4.2.6.8 and 6.1.1.4'
N N 0.0061 0.0033 'International Tables Vol C Tables 4.2.6.8 and 6.1.1.4'
O O 0.0106 0.0060 'International Tables Vol C Tables 4.2.6.8 and 6.1.1.4'
Co Co 0.3494 0.9721 'International Tables Vol C Tables 4.2.6.8 and 6.1.1.4'

loop_
_geom_angle_atom_site_label_1
_geom_angle_atom_site_label_2
_geom_angle_atom_site_label_3
_geom_angle
_geom_angle_site_symmetry_1
_geom_angle_site_symmetry_3
N5 C1 N5 114.5(3) 10_544 .
N5 C1 N4 122.77(17) 10_544 .
N5 C1 N4 122.77(17) . .
N1 Co N2 180.0 . .
N1 Co N3 89.73(6) . 14_444
N2 Co N3 90.27(6) . 14_444
N1 Co N3 89.73(6) . 5_565
N2 Co N3 90.27(6) . 5_565
N3 Co N3 179.47(13) 14_444 5_565
N1 Co N3 89.73(6) . .
N2 Co N3 90.27(6) . .
N3 Co N3 88.12(8) 14_444 .
N3 Co N3 91.88(8) 5_565 .
N1 Co N3 89.73(6) . 10_454
N2 Co N3 90.27(6) . 10_454
N3 Co N3 91.88(8) 14_444 10_454
N3 Co N3 88.12(8) 5_565 10_454
N3 Co N3 179.47(13) . 10_454
O1 N1 O1 120.4(3) . 10_454
O1 N1 Co 119.82(17) . .
O1 N1 Co 119.82(17) 10_454 .
O2 N2 O2 119.5(4) . 10_454
O2 N2 Co 120.26(18) . .
O2 N2 Co 120.26(18) 10_454 .
O4 N4 O4 125.1(3) . 10_544
O4 N4 C1 117.44(16) . .
O4 N4 C1 117.44(16) 10_544 .
C1 N5 N6 102.9(2) . .
N6 N6 N5 109.90(12) 10_544 .

loop_
_geom_bond_atom_site_label_1
_geom_bond_atom_site_label_2
_geom_bond_distance
_geom_bond_site_symmetry_2
C1 N5 1.331(3) 10_544
C1 N5 1.331(3) .
C1 N4 1.438(6) .
Co N1 1.937(3) .
Co N2 1.942(4) .
Co N3 1.9537(10) 14_444
Co N3 1.9537(10) 5_565
Co N3 1.9537(10) .
Co N3 1.9537(10) 10_454
N1 O1 1.235(2) .
N1 O1 1.235(2) 10_454
N2 O2 1.234(3) .
N2 O2 1.234(3) 10_454
N4 O4 1.228(2) .
N4 O4 1.228(2) 10_544
N5 N6 1.333(3) .
N6 N6 1.331(4) 10_544

loop_
_geom_hbond_atom_site_label_D
_geom_hbond_atom_site_label_H
_geom_hbond_atom_site_label_A
_geom_hbond_distance_DH
_geom_hbond_distance_HA
_geom_hbond_distance_DA
_geom_hbond_angle_DHA
_geom_hbond_site_symmetry_A
N3 H3A O1 0.91 2.33 2.901(2) 120.3 .
N3 H3A O2 0.91 2.53 3.380(2) 154.9 4_454
N3 H3B N6 0.91 2.30 3.156(2) 157.0 12_454
N3 H3B O2 0.91 2.41 2.929(3) 116.2 10_454
N3 H3C O3 0.91 2.27 3.0820(17) 148.4 .
N3 H3C O1 0.91 2.49 3.047(2) 120.0 12_454
O3 HW1 N5 0.794(19) 2.22(2) 2.960(2) 155(4) .

loop_
_geom_torsion_atom_site_label_1
_geom_torsion_atom_site_label_2
_geom_torsion_atom_site_label_3
_geom_torsion_atom_site_label_4
_geom_torsion
_geom_torsion_site_symmetry_1
_geom_torsion_site_symmetry_4
N2 Co N1 O1 0(100) . .
N3 Co N1 O1 -44.06(4) 14_444 .
N3 Co N1 O1 135.94(4) 5_565 .
N3 Co N1 O1 44.06(4) . .
N3 Co N1 O1 -135.94(4) 10_454 .
N2 Co N1 O1 180(100) . 10_454
N3 Co N1 O1 135.94(4) 14_444 10_454
N3 Co N1 O1 -44.06(4) 5_565 10_454
N3 Co N1 O1 -135.94(4) . 10_454
N3 Co N1 O1 44.06(4) 10_454 10_454
N1 Co N2 O2 180(100) . .
N3 Co N2 O2 -135.94(4) 14_444 .
N3 Co N2 O2 44.06(4) 5_565 .
N3 Co N2 O2 135.94(4) . .
N3 Co N2 O2 -44.06(4) 10_454 .
N1 Co N2 O2 0(100) . 10_454
N3 Co N2 O2 44.06(4) 14_444 10_454
N3 Co N2 O2 -135.94(4) 5_565 10_454
N3 Co N2 O2 -44.06(4) . 10_454
N3 Co N2 O2 135.94(4) 10_454 10_454
N5 C1 N4 O4 180.0 10_544 .
N5 C1 N4 O4 0.0 . .
N5 C1 N4 O4 0.0 10_544 10_544
N5 C1 N4 O4 180.0 . 10_544
N5 C1 N5 N6 0.0 10_544 .
N4 C1 N5 N6 180.0 . .
C1 N5 N6 N6 0.0 . 10_544
